data_7224868
loop_
_publ_author_name
'Roy, Sandipan'
'Titi, Hatem M.'
'Goldberg, Israel'

_publ_section_title
;
 Supramolecular organic frameworks (SOFs) of
 tetrakis(4-hydroxyphenyl)porphyrin with efficient guest inclusion
;
_journal_issue 19
_journal_name_full CrystEngComm
_journal_page_first 3372
_journal_paper_doi 10.1039/C6CE00518G
_journal_volume 18
_journal_year 2016
_chemical_formula_moiety 'C44 H30 N4 O4. C12 H10 N2, 5.5(C H4 O)'
_chemical_formula_sum 'C61.5 H62 N6 O9.5'
_chemical_formula_weight 1037.17
_space_group_crystal_system monoclinic
_space_group_IT_number 15
_space_group_name_Hall '-C 2yc'
_space_group_name_H-M_alt 'C 1 2/c 1'
_symmetry_space_group_name_Hall '-C 2yc'
_symmetry_space_group_name_H-M 'C 1 2/c 1'
_atom_sites_solution_hydrogens mixed
_atom_sites_solution_primary direct
_atom_sites_solution_secondary difmap
_audit_creation_method SHELXL-2014/7
_audit_update_record
;
2016-03-28 deposited with the CCDC.
2016-04-06 downloaded from the CCDC.
;
_cell_angle_alpha 90
_cell_angle_beta 119.674(4)
_cell_angle_gamma 90
_cell_formula_units_Z 4
_cell_length_a 32.937(4)
_cell_length_b 6.2835(5)
_cell_length_c 29.547(3)
_cell_measurement_reflns_used 4082
_cell_measurement_temperature 110(2)
_cell_measurement_theta_max 28.26
_cell_measurement_theta_min 1.42
_cell_volume 5313.1(10)
_computing_cell_refinement 'Saint, Bruker-AXS'
_computing_data_collection 'Apex2, Bruker-AXS'
_computing_data_reduction 'Saint, Bruker-AXS'
_computing_structure_refinement 'SHELXL-2014/7 (Sheldrick, 2015)'
_computing_structure_solution 'SHELXT-2014 (Sheldrick, 2015)'
_diffrn_ambient_temperature 110(2)
_diffrn_detector_area_resol_mean 1.75
_diffrn_measured_fraction_theta_full 0.999
_diffrn_measured_fraction_theta_max 0.997
_diffrn_measurement_device_type 'ApexDuo, Bruker-AXS'
_diffrn_measurement_method '1 deg. \f and \w scans'
_diffrn_radiation_type MoK\a
_diffrn_radiation_wavelength 0.71073
_diffrn_reflns_av_R_equivalents 0.1648
_diffrn_reflns_av_unetI/netI 0.1113
_diffrn_reflns_Laue_measured_fraction_full 0.999
_diffrn_reflns_Laue_measured_fraction_max 0.997
_diffrn_reflns_limit_h_max 43
_diffrn_reflns_limit_h_min -43
_diffrn_reflns_limit_k_max 5
_diffrn_reflns_limit_k_min -8
_diffrn_reflns_limit_l_max 37
_diffrn_reflns_limit_l_min -38
_diffrn_reflns_number 24499
_diffrn_reflns_point_group_measured_fraction_full 0.999
_diffrn_reflns_point_group_measured_fraction_max 0.997
_diffrn_reflns_theta_full 25.242
_diffrn_reflns_theta_max 28.268
_diffrn_reflns_theta_min 1.423
_diffrn_source 'ImuS micro-focus'
_exptl_absorpt_coefficient_mu 0.088
_exptl_absorpt_correction_T_max 0.992
_exptl_absorpt_correction_T_min 0.981
_exptl_absorpt_correction_type multi-scan
_exptl_absorpt_process_details 'Sadabs, Bruker-AXS'
_exptl_crystal_colour red
_exptl_crystal_density_diffrn 1.297
_exptl_crystal_description needle
_exptl_crystal_F_000 2196
_exptl_crystal_size_max 0.280
_exptl_crystal_size_mid 0.150
_exptl_crystal_size_min 0.120
_platon_squeeze_details
;
 Disordered crystallization solvent.
;
_refine_diff_density_max 0.507
_refine_diff_density_min -0.553
_refine_diff_density_rms 0.132
_refine_ls_extinction_method none
_refine_ls_goodness_of_fit_ref 0.965
_refine_ls_hydrogen_treatment constr
_refine_ls_matrix_type full
_refine_ls_number_parameters 301
_refine_ls_number_reflns 6585
_refine_ls_number_restraints 0
_refine_ls_restrained_S_all 0.965
_refine_ls_R_factor_all 0.1047
_refine_ls_R_factor_gt 0.0645
_refine_ls_shift/su_max 0.030
_refine_ls_shift/su_mean 0.005
_refine_ls_structure_factor_coef Fsqd
_refine_ls_weighting_details 'w=1/[\s^2^(Fo^2^)+(0.1000P)^2^] where P=(Fo^2^+2Fc^2^)/3'
_refine_ls_weighting_scheme calc
_refine_ls_wR_factor_gt 0.1667
_refine_ls_wR_factor_ref 0.1813
_reflns_Friedel_coverage 0.000
_reflns_number_gt 4082
_reflns_number_total 6585
_reflns_threshold_expression 'I > 2\s(I)'
_cod_data_source_file c6ce00518g2.cif
_cod_data_source_block sn32sq
_cod_depositor_comments 'Adding full bibliography for 7224863--7224869.cif.'
_cod_original_cell_volume 5313.0(9)
_cod_database_code 7224868
_shelx_shelxl_version_number 2014/7
_shelx_space_group_comment
;
The symmetry employed for this shelxl refinement is uniquely defined
by the following loop, which should always be used as a source of
symmetry information in preference to the above space-group names.
They are only intended as comments.
;
_shelx_estimated_absorpt_t_min 0.981
_shelx_estimated_absorpt_t_max 0.992

loop_
_space_group_symop_operation_xyz
'x, y, z'
'-x, y, -z+1/2'
'x+1/2, y+1/2, z'
'-x+1/2, y+1/2, -z+1/2'
'-x, -y, -z'
'x, -y, z-1/2'
'-x+1/2, -y+1/2, -z'
'x+1/2, -y+1/2, z-1/2'

loop_
_atom_site_label
_atom_site_type_symbol
_atom_site_fract_x
_atom_site_fract_y
_atom_site_fract_z
_atom_site_U_iso_or_equiv
_atom_site_adp_type
_atom_site_occupancy
_atom_site_site_symmetry_order
_atom_site_calc_flag
_atom_site_refinement_flags_posn
_atom_site_refinement_flags_adp
O1 O 0.75563(4) 1.0905(2) 0.82679(5) 0.0304(3) Uani 1 1 d . .
H1 H 0.7575 0.9601 0.8472 0.046 Uiso 1 1 d R U
O2 O 0.63131(6) -0.0722(3) 0.40824(9) 0.0727(6) Uani 1 1 d . .
H2 H 0.6196 -0.1911 0.4080 0.109 Uiso 1 1 calc R U
N1 N 0.56016(5) 0.8060(2) 0.54316(5) 0.0230(3) Uani 1 1 d . .
H1A H 0.5325 0.8675 0.5280 0.028 Uiso 1 1 calc R U
N2 N 0.52206(5) 1.1973(2) 0.56178(5) 0.0231(3) Uani 1 1 d . .
N3 N 0.75962(6) 0.7763(3) 0.89198(6) 0.0338(4) Uani 1 1 d . .
C1 C 0.64050(6) 1.0422(3) 0.67649(6) 0.0231(4) Uani 1 1 d . .
C2 C 0.57292(6) 0.6441(3) 0.52177(6) 0.0225(4) Uani 1 1 d . .
C3 C 0.71771(6) 1.0695(3) 0.77805(6) 0.0239(4) Uani 1 1 d . .
C4 C 0.59656(6) 0.8595(3) 0.59170(6) 0.0230(4) Uani 1 1 d . .
C5 C 0.56891(6) 0.3930(3) 0.45492(7) 0.0244(4) Uani 1 1 d . .
C6 C 0.49867(6) 1.3693(3) 0.56609(7) 0.0234(4) Uani 1 1 d . .
C7 C 0.56331(6) 1.1874(3) 0.60882(6) 0.0243(4) Uani 1 1 d . .
C8 C 0.54648(6) 0.5594(3) 0.47144(6) 0.0227(4) Uani 1 1 d . .
C9 C 0.59819(6) 1.0298(3) 0.62312(6) 0.0227(4) Uani 1 1 d . .
C10 C 0.63429(6) 0.7168(3) 0.60189(7) 0.0242(4) Uani 1 1 d . .
H10 H 0.6640 0.7133 0.6327 0.029 Uiso 1 1 calc R U
C11 C 0.65128(6) 0.8768(3) 0.71215(6) 0.0259(4) Uani 1 1 d . .
H11 H 0.6321 0.7534 0.7020 0.031 Uiso 1 1 calc R U
C12 C 0.66976(6) 1.2210(3) 0.69260(7) 0.0249(4) Uani 1 1 d . .
H12 H 0.6636 1.3344 0.6688 0.030 Uiso 1 1 calc R U
C13 C 0.70779(6) 1.2352(3) 0.74309(7) 0.0254(4) Uani 1 1 d . .
H13 H 0.7269 1.3588 0.7535 0.030 Uiso 1 1 calc R U
C14 C 0.62008(6) 0.5876(3) 0.55977(7) 0.0254(4) Uani 1 1 d . .
H14 H 0.6382 0.4786 0.5561 0.030 Uiso 1 1 calc R U
C15 C 0.68952(6) 0.8886(3) 0.76226(7) 0.0272(4) Uani 1 1 d . .
H15 H 0.6964 0.7732 0.7857 0.033 Uiso 1 1 calc R U
C16 C 0.56606(6) 1.3606(3) 0.64254(7) 0.0291(4) Uani 1 1 d . .
H16 H 0.5910 1.3889 0.6766 0.035 Uiso 1 1 calc R U
C17 C 0.52623(6) 1.4742(3) 0.61617(7) 0.0286(4) Uani 1 1 d . .
H17 H 0.5178 1.5983 0.6280 0.034 Uiso 1 1 calc R U
C18 C 0.74429(7) 0.4765(3) 0.95301(7) 0.0315(4) Uani 1 1 d . .
C19 C 0.58281(7) 0.1966(3) 0.48026(8) 0.0320(5) Uani 1 1 d . .
H19 H 0.5779 0.1673 0.5087 0.038 Uiso 1 1 calc R U
C20 C 0.57698(7) 0.4315(3) 0.41359(8) 0.0332(5) Uani 1 1 d . .
H20 H 0.5683 0.5647 0.3961 0.040 Uiso 1 1 calc R U
C21 C 0.73576(7) 0.3280(3) 0.98577(8) 0.0347(5) Uani 1 1 d . .
H21 H 0.7075 0.3448 0.9867 0.042 Uiso 1 1 calc R U
C22 C 0.71998(7) 0.6688(4) 0.93778(7) 0.0370(5) Uani 1 1 d . .
H22 H 0.6973 0.7010 0.9478 0.044 Uiso 1 1 calc R U
C23 C 0.61062(7) 0.0824(4) 0.42285(10) 0.0417(5) Uani 1 1 d . .
C24 C 0.60371(7) 0.0433(3) 0.46448(10) 0.0422(5) Uani 1 1 d . .
H24 H 0.6133 -0.0887 0.4824 0.051 Uiso 1 1 calc R U
C25 C 0.72866(7) 0.8122(4) 0.90834(7) 0.0376(5) Uani 1 1 d . .
H25 H 0.7120 0.9429 0.8991 0.045 Uiso 1 1 calc R U
C26 C 0.77608(8) 0.4389(4) 0.93534(9) 0.0405(5) Uani 1 1 d . .
H26 H 0.7932 0.3094 0.9438 0.049 Uiso 1 1 calc R U
C27 C 0.59759(7) 0.2769(4) 0.39757(8) 0.0425(6) Uani 1 1 d . .
H27 H 0.6027 0.3051 0.3692 0.051 Uiso 1 1 calc R U
C28 C 0.78238(8) 0.5908(4) 0.90556(9) 0.0418(5) Uani 1 1 d . .
H28 H 0.8041 0.5616 0.8941 0.050 Uiso 1 1 calc R U

loop_
_atom_site_aniso_label
_atom_site_aniso_U_11
_atom_site_aniso_U_22
_atom_site_aniso_U_33
_atom_site_aniso_U_23
_atom_site_aniso_U_13
_atom_site_aniso_U_12
O1 0.0198(7) 0.0379(8) 0.0211(6) -0.0012(5) 0.0006(5) -0.0049(6)
O2 0.0471(12) 0.0564(12) 0.1294(18) -0.0338(12) 0.0550(13) -0.0044(9)
N1 0.0123(7) 0.0300(9) 0.0212(7) 0.0041(6) 0.0042(6) 0.0003(6)
N2 0.0152(7) 0.0276(8) 0.0208(7) 0.0027(6) 0.0046(6) 0.0004(6)
N3 0.0250(9) 0.0460(11) 0.0234(8) 0.0036(7) 0.0066(7) 0.0044(7)
C1 0.0159(9) 0.0275(10) 0.0211(8) -0.0006(7) 0.0054(7) -0.0002(7)
C2 0.0171(9) 0.0263(9) 0.0221(8) 0.0050(7) 0.0081(7) -0.0003(7)
C3 0.0148(9) 0.0319(10) 0.0212(8) -0.0011(7) 0.0059(7) 0.0008(7)
C4 0.0138(8) 0.0283(10) 0.0214(8) 0.0057(7) 0.0045(7) -0.0025(7)
C5 0.0123(8) 0.0311(10) 0.0245(9) 0.0011(7) 0.0051(7) -0.0023(7)
C6 0.0170(9) 0.0269(10) 0.0241(8) 0.0032(7) 0.0085(7) -0.0021(7)
C7 0.0171(9) 0.0304(10) 0.0210(8) -0.0005(7) 0.0061(7) -0.0047(7)
C8 0.0191(9) 0.0235(9) 0.0237(8) 0.0032(7) 0.0091(7) -0.0022(7)
C9 0.0168(9) 0.0278(10) 0.0192(8) 0.0035(7) 0.0057(7) -0.0052(7)
C10 0.0140(9) 0.0275(10) 0.0228(8) 0.0058(7) 0.0028(7) 0.0009(7)
C11 0.0188(9) 0.0290(10) 0.0234(9) 0.0004(7) 0.0055(8) -0.0050(7)
C12 0.0186(9) 0.0272(10) 0.0246(8) 0.0042(7) 0.0074(7) -0.0005(7)
C13 0.0156(9) 0.0287(10) 0.0289(9) -0.0029(8) 0.0088(8) -0.0041(7)
C14 0.0184(9) 0.0268(10) 0.0250(9) 0.0042(7) 0.0063(8) 0.0028(7)
C15 0.0225(10) 0.0331(11) 0.0208(8) 0.0043(7) 0.0067(8) -0.0007(8)
C16 0.0169(9) 0.0373(11) 0.0237(9) -0.0033(8) 0.0028(8) -0.0033(8)
C17 0.0202(9) 0.0317(10) 0.0272(9) -0.0050(8) 0.0066(8) 0.0006(8)
C18 0.0230(10) 0.0422(12) 0.0247(9) -0.0053(8) 0.0083(8) -0.0031(8)
C19 0.0282(11) 0.0299(11) 0.0390(11) 0.0023(9) 0.0175(9) -0.0029(8)
C20 0.0211(10) 0.0414(12) 0.0348(10) 0.0056(9) 0.0120(9) 0.0054(8)
C21 0.0247(10) 0.0429(12) 0.0347(10) -0.0035(9) 0.0133(9) 0.0005(8)
C22 0.0286(11) 0.0509(14) 0.0296(10) -0.0006(9) 0.0130(9) 0.0070(9)
C23 0.0261(11) 0.0378(13) 0.0646(15) -0.0149(11) 0.0250(11) -0.0036(9)
C24 0.0295(12) 0.0282(11) 0.0661(15) 0.0044(10) 0.0215(11) -0.0005(9)
C25 0.0315(12) 0.0443(13) 0.0282(10) 0.0028(9) 0.0080(9) 0.0104(9)
C26 0.0391(13) 0.0391(13) 0.0445(12) 0.0044(10) 0.0216(11) 0.0089(10)
C27 0.0292(12) 0.0649(16) 0.0396(11) -0.0052(11) 0.0217(10) -0.0009(10)
C28 0.0383(13) 0.0463(14) 0.0471(13) 0.0075(10) 0.0259(11) 0.0090(10)

loop_
_atom_type_symbol
_atom_type_description
_atom_type_scat_dispersion_real
_atom_type_scat_dispersion_imag
_atom_type_scat_source
C C 0.0033 0.0016 'International Tables Vol C Tables 4.2.6.8 and 6.1.1.4'
N N 0.0061 0.0033 'International Tables Vol C Tables 4.2.6.8 and 6.1.1.4'
O O 0.0106 0.0060 'International Tables Vol C Tables 4.2.6.8 and 6.1.1.4'
H H 0.0000 0.0000 'International Tables Vol C Tables 4.2.6.8 and 6.1.1.4'

loop_
_geom_angle_atom_site_label_1
_geom_angle_atom_site_label_2
_geom_angle_atom_site_label_3
_geom_angle
_geom_angle_site_symmetry_1
_geom_angle_site_symmetry_3
C3 O1 H1 107.9 . .
C23 O2 H2 109.5 . .
C2 N1 C4 110.70(14) . .
C2 N1 H1A 124.6 . .
C4 N1 H1A 124.6 . .
C6 N2 C7 105.07(14) . .
C28 N3 C25 116.76(18) . .
C11 C1 C12 117.76(16) . .
C11 C1 C9 120.74(16) . .
C12 C1 C9 121.49(15) . .
N1 C2 C8 126.83(16) . .
N1 C2 C14 106.41(14) . .
C8 C2 C14 126.63(17) . .
O1 C3 C13 117.87(16) . .
O1 C3 C15 122.74(16) . .
C13 C3 C15 119.38(16) . .
N1 C4 C9 127.13(16) . .
N1 C4 C10 106.36(15) . .
C9 C4 C10 126.31(16) . .
C20 C5 C19 117.97(18) . .
C20 C5 C8 120.27(17) . .
C19 C5 C8 121.76(16) . .
N2 C6 C8 126.69(16) . 5_676
N2 C6 C17 110.84(15) . .
C8 C6 C17 122.47(17) 5_676 .
N2 C7 C9 125.49(16) . .
N2 C7 C16 110.72(15) . .
C9 C7 C16 123.79(16) . .
C2 C8 C6 124.71(17) . 5_676
C2 C8 C5 117.60(15) . .
C6 C8 C5 117.54(15) 5_676 .
C4 C9 C7 125.34(15) . .
C4 C9 C1 116.53(15) . .
C7 C9 C1 118.13(15) . .
C14 C10 C4 108.07(15) . .
C14 C10 H10 126.0 . .
C4 C10 H10 126.0 . .
C15 C11 C1 121.46(17) . .
C15 C11 H11 119.3 . .
C1 C11 H11 119.3 . .
C13 C12 C1 121.07(16) . .
C13 C12 H12 119.5 . .
C1 C12 H12 119.5 . .
C3 C13 C12 120.23(17) . .
C3 C13 H13 119.9 . .
C12 C13 H13 119.9 . .
C10 C14 C2 108.43(16) . .
C10 C14 H14 125.8 . .
C2 C14 H14 125.8 . .
C11 C15 C3 120.09(17) . .
C11 C15 H15 120.0 . .
C3 C15 H15 120.0 . .
C17 C16 C7 106.75(16) . .
C17 C16 H16 126.6 . .
C7 C16 H16 126.6 . .
C16 C17 C6 106.60(17) . .
C16 C17 H17 126.7 . .
C6 C17 H17 126.7 . .
C22 C18 C26 116.18(19) . .
C22 C18 C21 119.76(17) . .
C26 C18 C21 124.06(19) . .
C24 C19 C5 121.12(19) . .
C24 C19 H19 119.4 . .
C5 C19 H19 119.4 . .
C5 C20 C27 120.8(2) . .
C5 C20 H20 119.6 . .
C27 C20 H20 119.6 . .
C21 C21 C18 125.5(2) 7_657 .
C21 C21 H21 117.3 7_657 .
C18 C21 H21 117.3 . .
C25 C22 C18 120.32(19) . .
C25 C22 H22 119.8 . .
C18 C22 H22 119.8 . .
O2 C23 C24 118.8(2) . .
O2 C23 C27 121.6(2) . .
C24 C23 C27 119.63(19) . .
C23 C24 C19 120.2(2) . .
C23 C24 H24 119.9 . .
C19 C24 H24 119.9 . .
N3 C25 C22 123.3(2) . .
N3 C25 H25 118.4 . .
C22 C25 H25 118.4 . .
C28 C26 C18 119.7(2) . .
C28 C26 H26 120.1 . .
C18 C26 H26 120.1 . .
C23 C27 C20 120.3(2) . .
C23 C27 H27 119.9 . .
C20 C27 H27 119.9 . .
N3 C28 C26 123.7(2) . .
N3 C28 H28 118.1 . .
C26 C28 H28 118.1 . .

loop_
_geom_bond_atom_site_label_1
_geom_bond_atom_site_label_2
_geom_bond_distance
_geom_bond_site_symmetry_2
O1 C3 1.368(2) .
O1 H1 1.0000 .
O2 C23 1.373(3) .
O2 H2 0.8400 .
N1 C2 1.369(2) .
N1 C4 1.380(2) .
N1 H1A 0.8800 .
N2 C6 1.369(2) .
N2 C7 1.383(2) .
N3 C28 1.336(3) .
N3 C25 1.346(3) .
C1 C11 1.394(3) .
C1 C12 1.402(3) .
C1 C9 1.503(2) .
C2 C8 1.404(2) .
C2 C14 1.440(2) .
C3 C13 1.387(3) .
C3 C15 1.394(3) .
C4 C9 1.400(3) .
C4 C10 1.438(3) .
C5 C20 1.393(3) .
C5 C19 1.398(3) .
C5 C8 1.495(3) .
C6 C8 1.417(2) 5_676
C6 C17 1.455(2) .
C7 C9 1.414(3) .
C7 C16 1.448(3) .
C8 C6 1.417(2) 5_676
C10 C14 1.360(3) .
C10 H10 0.9500 .
C11 C15 1.392(2) .
C11 H11 0.9500 .
C12 C13 1.397(2) .
C12 H12 0.9500 .
C13 H13 0.9500 .
C14 H14 0.9500 .
C15 H15 0.9500 .
C16 C17 1.351(3) .
C16 H16 0.9500 .
C17 H17 0.9500 .
C18 C22 1.395(3) .
C18 C26 1.402(3) .
C18 C21 1.468(3) .
C19 C24 1.392(3) .
C19 H19 0.9500 .
C20 C27 1.396(3) .
C20 H20 0.9500 .
C21 C21 1.329(4) 7_657
C21 H21 0.9500 .
C22 C25 1.377(3) .
C22 H22 0.9500 .
C23 C24 1.379(3) .
C23 C27 1.385(3) .
C24 H24 0.9500 .
C25 H25 0.9500 .
C26 C28 1.382(3) .
C26 H26 0.9500 .
C27 H27 0.9500 .
C28 H28 0.9500 .

loop_
_geom_hbond_atom_site_label_D
_geom_hbond_atom_site_label_H
_geom_hbond_atom_site_label_A
_geom_hbond_distance_DH
_geom_hbond_distance_HA
_geom_hbond_distance_DA
_geom_hbond_angle_DHA
O1 H1 N3 1.00 1.73 2.715(2) 166

loop_
_platon_squeeze_void_nr
_platon_squeeze_void_average_x
_platon_squeeze_void_average_y
_platon_squeeze_void_average_z
_platon_squeeze_void_volume
_platon_squeeze_void_count_electrons
_platon_squeeze_void_content
1 0.500 0.902 0.250 327 99 '5.5 molecules of MeOH '
2 1.000 0.402 0.250 327 99 '5.5 molecules of MeOH '
3 0.500 0.087 0.750 327 99 '5.5 molecules of MeOH '
4 1.000 0.587 0.750 327 99 '5.5 molecules of MeOH '
